data_7202819
loop_
_publ_author_name
'Wu, Biao'
'Huang, Xiaojuan'
'Xia, Yazhao'
'Yang, Xiao-Juan'
'Janiak, Christoph'

_publ_section_title
;
 Oxo-anion binding by protonated (dimethylphenyl)(pyridyl)ureas
;
_journal_issue 8
_journal_name_full CrystEngComm
_journal_page_first 676
_journal_paper_doi 10.1039/b702278f
_journal_volume 9
_journal_year 2007
_chemical_formula_sum 'C14 H18 N4 O5'
_chemical_formula_weight 322.32
_chemical_name_systematic
;
?
;
_space_group_IT_number 9
_symmetry_cell_setting monoclinic
_symmetry_space_group_name_Hall 'C -2yc'
_symmetry_space_group_name_H-M 'C 1 c 1'
_atom_sites_solution_hydrogens geom
_atom_sites_solution_primary direct
_atom_sites_solution_secondary difmap
_audit_creation_method SHELXL-97
_cell_angle_alpha 90.00
_cell_angle_beta 99.832(3)
_cell_angle_gamma 90.00
_cell_formula_units_Z 4
_cell_length_a 10.0234(17)
_cell_length_b 10.8158(18)
_cell_length_c 14.610(2)
_cell_measurement_temperature 293(2)
_cell_volume 1560.6(4)
_computing_cell_refinement 'Bruker SMART'
_computing_data_collection 'Bruker SMART'
_computing_data_reduction 'Bruker SAINT'
_computing_structure_refinement 'SHELXL-97 (Sheldrick, 1997)'
_computing_structure_solution 'SHELXS-97 (Sheldrick, 1990)'
_diffrn_ambient_temperature 293(2)
_diffrn_measured_fraction_theta_full 0.995
_diffrn_measured_fraction_theta_max 0.995
_diffrn_measurement_device_type 'CCD area detector'
_diffrn_measurement_method 'phi and omega scan'
_diffrn_radiation_monochromator graphite
_diffrn_radiation_source 'fine-focus sealed tube'
_diffrn_radiation_type MoK\a
_diffrn_radiation_wavelength 0.71073
_diffrn_reflns_av_R_equivalents 0.0223
_diffrn_reflns_av_sigmaI/netI 0.0312
_diffrn_reflns_limit_h_max 11
_diffrn_reflns_limit_h_min -11
_diffrn_reflns_limit_k_max 12
_diffrn_reflns_limit_k_min -12
_diffrn_reflns_limit_l_max 8
_diffrn_reflns_limit_l_min -17
_diffrn_reflns_number 3889
_diffrn_reflns_theta_full 25.10
_diffrn_reflns_theta_max 25.10
_diffrn_reflns_theta_min 2.79
_exptl_absorpt_coefficient_mu 0.106
_exptl_absorpt_correction_T_max 0.9671
_exptl_absorpt_correction_T_min 0.9573
_exptl_absorpt_correction_type multi-scan
_exptl_absorpt_process_details SADABS
_exptl_crystal_colour colorless
_exptl_crystal_density_diffrn 1.372
_exptl_crystal_density_method 'not measured'
_exptl_crystal_description block
_exptl_crystal_F_000 680
_exptl_crystal_size_max 0.42
_exptl_crystal_size_mid 0.40
_exptl_crystal_size_min 0.32
_refine_diff_density_max 0.146
_refine_diff_density_min -0.132
_refine_diff_density_rms 0.030
_refine_ls_abs_structure_details 'Flack H D (1983), Acta Cryst. A39, 876-881'
_refine_ls_abs_structure_Flack -0.5(14)
_refine_ls_extinction_coef 0.0054(13)
_refine_ls_extinction_expression Fc^*^=kFc[1+0.001xFc^2^\l^3^/sin(2\q)]^-1/4^
_refine_ls_extinction_method SHELXL
_refine_ls_goodness_of_fit_ref 1.051
_refine_ls_hydrogen_treatment mixed
_refine_ls_matrix_type full
_refine_ls_number_parameters 215
_refine_ls_number_reflns 2114
_refine_ls_number_restraints 4
_refine_ls_restrained_S_all 1.050
_refine_ls_R_factor_all 0.0441
_refine_ls_R_factor_gt 0.0354
_refine_ls_shift/su_max 0.001
_refine_ls_shift/su_mean 0.000
_refine_ls_structure_factor_coef Fsqd
_refine_ls_weighting_details 'calc w=1/[\s^2^(Fo^2^)+(0.0661P)^2^+0.0000P] where P=(Fo^2^+2Fc^2^)/3'
_refine_ls_weighting_scheme calc
_refine_ls_wR_factor_gt 0.0977
_refine_ls_wR_factor_ref 0.1021
_reflns_number_gt 1743
_reflns_number_total 2114
_reflns_threshold_expression >2sigma(I)
_cod_data_source_file b702278f.txt
_cod_data_source_block compound_4
_cod_depositor_comments
;
The following automatic conversions were performed:
'_symmetry_cell_setting' value 'Monoclinic' changed to 'monoclinic'
according to '/home/saulius/struct/CIF-dictionaries/cif_core.dic'
dictionary named 'cif_core.dic' version 2.4.1 from
2010-06-29.

'_exptl_absorpt_correction_type' value 'Multi-scan' changed
to 'multi-scan' according to
'/home/saulius/struct/CIF-dictionaries/cif_core.dic' dictionary named
'cif_core.dic' version 2.4.1 from 2010-06-29.

Automatic conversion script
Id: cif_fix_enum 1527 2010-12-29 10:47:43Z saulius 
;
_cod_original_cell_volume 1560.6(5)
_cod_original_sg_symbol_H-M Cc
_cod_database_code 7202819

loop_
_symmetry_equiv_pos_as_xyz
'x, y, z'
'x, -y, z+1/2'
'x+1/2, y+1/2, z'
'x+1/2, -y+1/2, z+1/2'

loop_
_atom_site_label
_atom_site_type_symbol
_atom_site_fract_x
_atom_site_fract_y
_atom_site_fract_z
_atom_site_U_iso_or_equiv
_atom_site_adp_type
_atom_site_occupancy
_atom_site_symmetry_multiplicity
_atom_site_calc_flag
_atom_site_refinement_flags
_atom_site_disorder_assembly
_atom_site_disorder_group
N1 N 0.1861(2) 1.1421(2) 1.01441(18) 0.0546(6) Uani 1 1 d . . .
H1B H 0.1734 1.1492 1.0709 0.065 Uiso 1 1 calc R . .
N2 N 0.4525(2) 1.0481(2) 0.88802(16) 0.0520(6) Uani 1 1 d . . .
H2A H 0.4610 1.0528 0.8305 0.062 Uiso 1 1 calc R . .
N3 N 0.6733(2) 0.9927(2) 0.90653(16) 0.0518(6) Uani 1 1 d . . .
H3B H 0.6642 1.0182 0.8501 0.062 Uiso 1 1 calc R . .
N4 N 0.2762(3) 0.8127(2) 0.74508(19) 0.0603(6) Uani 1 1 d . . .
O1 O 0.5578(2) 0.9757(2) 1.02777(14) 0.0650(6) Uani 1 1 d . . .
O2 O 0.2890(2) 0.7569(2) 0.81889(18) 0.0849(8) Uani 1 1 d . . .
O3 O 0.1582(2) 0.8224(2) 0.69669(17) 0.0741(7) Uani 1 1 d . . .
O4 O 0.3735(3) 0.8591(3) 0.71668(18) 0.0938(8) Uani 1 1 d . . .
C5 C 0.0859(3) 1.1742(2) 0.9473(2) 0.0590(8) Uani 1 1 d . . .
H5A H 0.0045 1.2033 0.9614 0.071 Uiso 1 1 calc R . .
C4 C 0.1040(3) 1.1638(3) 0.8571(3) 0.0637(8) Uani 1 1 d . . .
H4A H 0.0352 1.1862 0.8089 0.076 Uiso 1 1 calc R . .
C3 C 0.2269(3) 1.1193(3) 0.8383(2) 0.0567(7) Uani 1 1 d . . .
H3A H 0.2397 1.1115 0.7770 0.068 Uiso 1 1 calc R . .
C2 C 0.3297(3) 1.0867(2) 0.9094(2) 0.0453(6) Uani 1 1 d . . .
C1 C 0.3054(3) 1.0995(2) 0.9996(2) 0.0521(7) Uani 1 1 d . . .
H1A H 0.3721 1.0785 1.0496 0.063 Uiso 1 1 calc R . .
C6 C 0.5621(2) 1.0034(2) 0.94792(19) 0.0446(6) Uani 1 1 d . . .
C7 C 0.8024(3) 0.9445(2) 0.94501(19) 0.0452(6) Uani 1 1 d . . .
C8 C 0.8879(3) 0.9071(2) 0.88349(19) 0.0452(6) Uani 1 1 d . . .
C9 C 1.0141(3) 0.8594(2) 0.9201(2) 0.0499(7) Uani 1 1 d . . .
H9A H 1.0713 0.8345 0.8797 0.060 Uiso 1 1 calc R . .
C10 C 1.0583(3) 0.8476(2) 1.0155(2) 0.0548(7) Uani 1 1 d . . .
C11 C 0.9732(3) 0.8873(3) 1.0729(2) 0.0630(8) Uani 1 1 d . . .
H11A H 1.0015 0.8818 1.1368 0.076 Uiso 1 1 calc R . .
C12 C 0.8463(3) 0.9357(3) 1.0396(2) 0.0596(8) Uani 1 1 d . . .
H12A H 0.7909 0.9622 1.0808 0.072 Uiso 1 1 calc R . .
C13 C 0.8449(3) 0.9185(3) 0.7802(2) 0.0634(8) Uani 1 1 d . . .
H13A H 0.9164 0.8898 0.7495 0.095 Uiso 1 1 calc R . .
H13B H 0.8255 1.0035 0.7643 0.095 Uiso 1 1 calc R . .
H13C H 0.7653 0.8694 0.7608 0.095 Uiso 1 1 calc R . .
C14 C 1.1971(3) 0.7928(3) 1.0510(3) 0.0718(9) Uani 1 1 d . . .
H14A H 1.2140 0.7940 1.1177 0.108 Uiso 1 1 calc R . .
H14B H 1.2651 0.8407 1.0282 0.108 Uiso 1 1 calc R . .
H14C H 1.2000 0.7091 1.0296 0.108 Uiso 1 1 calc R . .
O5 O 0.0313(3) 0.5974(2) 0.71547(16) 0.0798(7) Uani 1 1 d D . .
H2 H 0.071(3) 0.661(2) 0.700(3) 0.080 Uiso 1 1 d D . .
H1 H 0.031(4) 0.561(3) 0.6637(14) 0.080 Uiso 1 1 d D . .

loop_
_atom_site_aniso_label
_atom_site_aniso_U_11
_atom_site_aniso_U_22
_atom_site_aniso_U_33
_atom_site_aniso_U_23
_atom_site_aniso_U_13
_atom_site_aniso_U_12
N1 0.0503(14) 0.0603(12) 0.0569(17) -0.0073(10) 0.0201(12) 0.0000(11)
N2 0.0495(14) 0.0687(14) 0.0397(14) 0.0033(11) 0.0127(11) 0.0054(11)
N3 0.0476(13) 0.0707(15) 0.0385(13) 0.0089(11) 0.0111(10) 0.0073(10)
N4 0.0614(17) 0.0724(15) 0.0496(16) 0.0006(13) 0.0164(13) -0.0015(13)
O1 0.0654(14) 0.0877(14) 0.0463(13) 0.0162(11) 0.0221(10) 0.0150(11)
O2 0.0726(15) 0.118(2) 0.0643(17) 0.0260(14) 0.0109(12) 0.0055(13)
O3 0.0591(13) 0.0984(16) 0.0661(16) 0.0190(12) 0.0141(11) 0.0043(12)
O4 0.0804(17) 0.138(2) 0.0657(17) -0.0010(15) 0.0200(13) -0.0431(15)
C5 0.0447(17) 0.0601(16) 0.072(2) -0.0093(16) 0.0108(15) -0.0004(13)
C4 0.0460(16) 0.0766(18) 0.066(2) -0.0026(17) 0.0022(14) 0.0030(15)
C3 0.0519(17) 0.0717(18) 0.0462(18) 0.0016(14) 0.0074(13) -0.0021(14)
C2 0.0468(15) 0.0440(13) 0.0470(16) -0.0036(12) 0.0130(12) -0.0022(11)
C1 0.0528(17) 0.0553(15) 0.0503(17) -0.0018(13) 0.0145(13) 0.0024(13)
C6 0.0490(16) 0.0480(13) 0.0391(16) 0.0032(12) 0.0142(13) 0.0022(12)
C7 0.0455(14) 0.0470(13) 0.0439(16) 0.0007(12) 0.0101(12) -0.0017(12)
C8 0.0471(15) 0.0466(14) 0.0425(16) -0.0022(11) 0.0094(12) -0.0017(11)
C9 0.0527(16) 0.0480(13) 0.0503(17) -0.0016(12) 0.0122(13) -0.0016(11)
C10 0.0532(17) 0.0481(14) 0.060(2) -0.0001(13) 0.0019(14) -0.0025(12)
C11 0.0630(19) 0.083(2) 0.0408(17) 0.0013(15) 0.0022(14) 0.0008(15)
C12 0.0599(18) 0.081(2) 0.0389(18) 0.0021(14) 0.0115(15) 0.0084(14)
C13 0.066(2) 0.083(2) 0.0433(18) -0.0041(15) 0.0171(15) 0.0140(16)
C14 0.0608(18) 0.0735(19) 0.074(2) 0.0060(18) -0.0075(16) 0.0109(16)
O5 0.1060(19) 0.0896(16) 0.0474(14) -0.0087(12) 0.0236(13) -0.0315(14)

loop_
_atom_type_symbol
_atom_type_description
_atom_type_scat_dispersion_real
_atom_type_scat_dispersion_imag
_atom_type_scat_source
C C 0.0033 0.0016 'International Tables Vol C Tables 4.2.6.8 and 6.1.1.4'
H H 0.0000 0.0000 'International Tables Vol C Tables 4.2.6.8 and 6.1.1.4'
N N 0.0061 0.0033 'International Tables Vol C Tables 4.2.6.8 and 6.1.1.4'
O O 0.0106 0.0060 'International Tables Vol C Tables 4.2.6.8 and 6.1.1.4'

loop_
_geom_angle_atom_site_label_1
_geom_angle_atom_site_label_2
_geom_angle_atom_site_label_3
_geom_angle
_geom_angle_site_symmetry_1
_geom_angle_site_symmetry_3
_geom_angle_publ_flag
C5 N1 C1 123.9(3) . . ?
C6 N2 C2 127.5(2) . . ?
C6 N3 C7 128.0(2) . . ?
O2 N4 O4 121.9(3) . . ?
O2 N4 O3 118.5(3) . . ?
O4 N4 O3 119.6(3) . . ?
N1 C5 C4 119.0(3) . . ?
C5 C4 C3 119.1(3) . . ?
C2 C3 C4 120.8(3) . . ?
C3 C2 N2 119.1(3) . . ?
C3 C2 C1 117.4(3) . . ?
N2 C2 C1 123.5(2) . . ?
N1 C1 C2 119.7(3) . . ?
O1 C6 N3 124.9(2) . . ?
O1 C6 N2 123.1(2) . . ?
N3 C6 N2 112.0(2) . . ?
C12 C7 C8 119.8(3) . . ?
C12 C7 N3 122.3(3) . . ?
C8 C7 N3 117.9(2) . . ?
C9 C8 C7 118.5(3) . . ?
C9 C8 C13 120.3(2) . . ?
C7 C8 C13 121.2(2) . . ?
C8 C9 C10 122.2(3) . . ?
C11 C10 C9 117.4(3) . . ?
C11 C10 C14 123.0(3) . . ?
C9 C10 C14 119.5(3) . . ?
C10 C11 C12 122.5(3) . . ?
C7 C12 C11 119.6(3) . . ?

loop_
_geom_bond_atom_site_label_1
_geom_bond_atom_site_label_2
_geom_bond_distance
_geom_bond_site_symmetry_2
_geom_bond_publ_flag
N1 C5 1.324(4) . ?
N1 C1 1.333(4) . ?
N2 C6 1.370(3) . ?
N2 C2 1.385(3) . ?
N3 C6 1.361(3) . ?
N3 C7 1.419(3) . ?
N4 O2 1.223(3) . ?
N4 O4 1.230(4) . ?
N4 O3 1.275(3) . ?
O1 C6 1.212(3) . ?
C5 C4 1.365(5) . ?
C4 C3 1.393(5) . ?
C3 C2 1.378(4) . ?
C2 C1 1.388(4) . ?
C7 C12 1.380(4) . ?
C7 C8 1.404(4) . ?
C8 C9 1.386(4) . ?
C8 C13 1.502(4) . ?
C9 C10 1.394(4) . ?
C10 C11 1.363(5) . ?
C10 C14 1.520(4) . ?
C11 C12 1.385(4) . ?

loop_
_geom_hbond_atom_site_label_D
_geom_hbond_atom_site_label_H
_geom_hbond_atom_site_label_A
_geom_hbond_distance_DH
_geom_hbond_distance_HA
_geom_hbond_distance_DA
_geom_hbond_angle_DHA
_geom_hbond_site_symmetry_A
C1 H1A O1 0.93 2.24 2.830(4) 120.9 .
C12 H12A O1 0.93 2.34 2.899(4) 118.6 .
O5 H1 O1 0.852(10) 2.088(16) 2.909(3) 162(4) 4_464
N3 H3B O2 0.86 2.94 3.415(3) 117.0 3
C5 H5A O2 0.93 2.79 3.357(4) 120.1 3_455
C4 H4A O2 0.93 2.61 3.270(4) 128.3 3_455
O5 H2 O2 0.844(10) 2.75(3) 3.256(4) 120(3) .
N1 H1B O3 0.86 1.89 2.752(4) 174.3 2_575
O5 H2 O3 0.844(10) 1.955(14) 2.781(3) 166(4) .
N1 H1B O4 0.86 2.67 3.220(4) 123.3 2_575
N2 H2A O4 0.86 2.72 3.224(4) 118.4 .
C1 H1A O4 0.93 2.53 3.159(4) 125.2 2_575
O5 H1 O4 0.852(10) 2.87(4) 3.026(4) 92(3) 3_445
N2 H2A O5 0.86 1.99 2.818(3) 161.4 3
N3 H3B O5 0.86 2.34 3.121(3) 151.1 3

loop_
_geom_torsion_atom_site_label_1
_geom_torsion_atom_site_label_2
_geom_torsion_atom_site_label_3
_geom_torsion_atom_site_label_4
_geom_torsion
_geom_torsion_site_symmetry_1
_geom_torsion_site_symmetry_2
_geom_torsion_site_symmetry_3
_geom_torsion_site_symmetry_4
_geom_torsion_publ_flag
C1 N1 C5 C4 -0.1(4) . . . . ?
N1 C5 C4 C3 0.3(4) . . . . ?
C5 C4 C3 C2 -0.4(4) . . . . ?
C4 C3 C2 N2 -177.1(3) . . . . ?
C4 C3 C2 C1 0.3(4) . . . . ?
C6 N2 C2 C3 -174.6(2) . . . . ?
C6 N2 C2 C1 8.2(4) . . . . ?
C5 N1 C1 C2 0.0(4) . . . . ?
C3 C2 C1 N1 -0.1(4) . . . . ?
N2 C2 C1 N1 177.2(2) . . . . ?
C7 N3 C6 O1 2.4(5) . . . . ?
C7 N3 C6 N2 -176.7(2) . . . . ?
C2 N2 C6 O1 10.7(4) . . . . ?
C2 N2 C6 N3 -170.2(2) . . . . ?
C6 N3 C7 C12 -20.5(4) . . . . ?
C6 N3 C7 C8 160.8(3) . . . . ?
C12 C7 C8 C9 1.4(4) . . . . ?
N3 C7 C8 C9 -179.8(2) . . . . ?
C12 C7 C8 C13 -178.4(3) . . . . ?
N3 C7 C8 C13 0.4(4) . . . . ?
C7 C8 C9 C10 0.0(4) . . . . ?
C13 C8 C9 C10 179.8(3) . . . . ?
C8 C9 C10 C11 -1.3(4) . . . . ?
C8 C9 C10 C14 179.1(2) . . . . ?
C9 C10 C11 C12 1.3(5) . . . . ?
C14 C10 C11 C12 -179.2(3) . . . . ?
C8 C7 C12 C11 -1.5(4) . . . . ?
N3 C7 C12 C11 179.7(3) . . . . ?
C10 C11 C12 C7 0.2(5) . . . . ?

loop_
_cod_related_entry_id
_cod_related_entry_database
_cod_related_entry_code
1 ChemSpider 21149169
